data_7716610
loop_
_publ_author_name
'Jin, Xiaodong'
'Nguyen, Bao-Nguyen T'
'Davies, Robert P.'

_publ_section_title
;
 Synthesis and characterisation of copper(I) complexes with relevance to
 intramolecular Ullmann <i>O</i>,<i>S</i>-arylation.
;
_journal_issue 30
_journal_name_full 'Dalton transactions (Cambridge, England : 2003)'
_journal_page_first 12554
_journal_page_last 12559
_journal_paper_doi 10.1039/d4dt01418a
_journal_volume 53
_journal_year 2024
_chemical_formula_moiety 'C52 H36 Br4 Cu4 N4 S4, 1.5(C7 H8)'
_chemical_formula_sum 'C62.5 H48 Br4 Cu4 N4 S4'
_chemical_formula_weight 1557.09
_space_group_crystal_system triclinic
_space_group_IT_number 2
_space_group_name_Hall '-P 1'
_space_group_name_H-M_alt 'P -1'
_atom_sites_solution_hydrogens geom
_audit_creation_method SHELXL-2019/3
_audit_update_record
;
2024-04-18 deposited with the CCDC.	2024-07-08 downloaded from the CCDC.
;
_cell_angle_alpha 88.595(3)
_cell_angle_beta 80.345(3)
_cell_angle_gamma 64.848(4)
_cell_formula_units_Z 2
_cell_length_a 12.7540(6)
_cell_length_b 14.5329(6)
_cell_length_c 18.2953(6)
_cell_measurement_reflns_used 6126
_cell_measurement_temperature 173(2)
_cell_measurement_theta_max 27.8620
_cell_measurement_theta_min 2.7630
_cell_volume 3021.9(2)
_computing_cell_refinement 'CrysAlisPro, Agilent Technologies'
_computing_data_collection 'CrysAlisPro, Agilent Technologies'
_computing_data_reduction 'CrysAlisPro, Agilent Technologies'
_computing_molecular_graphics 'Bruker SHELXTL'
_computing_publication_material 'CIFTAB-2014 (Sheldrick, 2014)'
_computing_structure_refinement 'SHELXL-2019/2 (Sheldrick, 2019)'
_computing_structure_solution 'SHELXS-2014 (Sheldrick, 2014)'
_diffrn_ambient_temperature 173(2)
_diffrn_detector_area_resol_mean 16.0382
_diffrn_measured_fraction_theta_full 0.983
_diffrn_measured_fraction_theta_max 0.795
_diffrn_measurement_device_type 'Agilent Xcalibur 3 E'
_diffrn_measurement_method 'omega scans'
_diffrn_radiation_type MoK\a
_diffrn_radiation_wavelength 0.71073
_diffrn_reflns_av_R_equivalents 0.0188
_diffrn_reflns_av_unetI/netI 0.0486
_diffrn_reflns_Laue_measured_fraction_full 0.983
_diffrn_reflns_Laue_measured_fraction_max 0.795
_diffrn_reflns_limit_h_max 16
_diffrn_reflns_limit_h_min -16
_diffrn_reflns_limit_k_max 17
_diffrn_reflns_limit_k_min -13
_diffrn_reflns_limit_l_max 21
_diffrn_reflns_limit_l_min -23
_diffrn_reflns_number 17614
_diffrn_reflns_point_group_measured_fraction_full 0.983
_diffrn_reflns_point_group_measured_fraction_max 0.795
_diffrn_reflns_theta_full 25.242
_diffrn_reflns_theta_max 28.228
_diffrn_reflns_theta_min 2.630
_diffrn_source 'Enhance (Mo) X-ray Source'
_exptl_absorpt_coefficient_mu 4.214
_exptl_absorpt_correction_T_max 0.606
_exptl_absorpt_correction_T_min 0.408
_exptl_absorpt_correction_type analytical
_exptl_absorpt_process_details
; 
CrysAlisPro, Agilent Technologies, 
Version 1.171.37.35 (release 13-08-2014 CrysAlis171 .NET) 
(compiled Aug 13 2014,18:06:01) 
Analytical numeric absorption correction using a multifaceted crystal 
model based on expressions derived by R.C. Clark & J.S. Reid. 
(Clark, R. C. & Reid, J. S. (1995). Acta Cryst. A51, 887-897) 
Empirical absorption correction using spherical harmonics, 
implemented in SCALE3 ABSPACK scaling algorithm. 
;
_exptl_crystal_colour Yellow
_exptl_crystal_density_diffrn 1.711
_exptl_crystal_description blocks
_exptl_crystal_F_000 1542
_exptl_crystal_size_max 0.31
_exptl_crystal_size_mid 0.20
_exptl_crystal_size_min 0.14
_refine_diff_density_max 2.154
_refine_diff_density_min -1.694
_refine_diff_density_rms 0.096
_refine_ls_extinction_method none
_refine_ls_goodness_of_fit_ref 1.014
_refine_ls_hydrogen_treatment constr
_refine_ls_matrix_type full
_refine_ls_number_parameters 718
_refine_ls_number_reflns 11868
_refine_ls_number_restraints 100
_refine_ls_restrained_S_all 1.013
_refine_ls_R_factor_all 0.0620
_refine_ls_R_factor_gt 0.0410
_refine_ls_shift/su_max 0.001
_refine_ls_shift/su_mean 0.000
_refine_ls_structure_factor_coef Fsqd
_refine_ls_weighting_details 'w=1/[\s^2^(Fo^2^)+(0.0302P)^2^+6.1677P] where P=(Fo^2^+2Fc^2^)/3'
_refine_ls_weighting_scheme calc
_refine_ls_wR_factor_gt 0.0826
_refine_ls_wR_factor_ref 0.0918
_reflns_Friedel_coverage 0.000
_reflns_number_gt 9167
_reflns_number_total 11868
_reflns_threshold_expression 'I > 2\s(I)'
_cod_data_source_file d4dt01418a2.cif
_cod_data_source_block Cu4_2b-prime4
_cod_depositor_comments 'Adding full bibliography for 7716605--7716610.cif.'
_cod_original_formula_sum 'C62.50 H48 Br4 Cu4 N4 S4'
_cod_database_code 7716610
_shelx_shelxl_version_number 2019/3
_shelx_space_group_comment
; 
The symmetry employed for this shelxl refinement is uniquely defined 
by the following loop, which should always be used as a source of 
symmetry information in preference to the above space-group names. 
They are only intended as comments. 
;

loop_
_space_group_symop_operation_xyz
'x, y, z'
'-x, -y, -z'

loop_
_atom_site_label
_atom_site_type_symbol
_atom_site_fract_x
_atom_site_fract_y
_atom_site_fract_z
_atom_site_U_iso_or_equiv
_atom_site_adp_type
_atom_site_occupancy
_atom_site_site_symmetry_order
_atom_site_calc_flag
_atom_site_refinement_flags_posn
_atom_site_refinement_flags_adp
_atom_site_refinement_flags_occupancy
_atom_site_disorder_assembly
_atom_site_disorder_group
Cu1 Cu 0.62478(4) 0.17637(4) 0.25759(3) 0.02100(11) Uani 1 1 d . . . . .
Cu2 Cu 0.39973(4) 0.24704(4) 0.25769(3) 0.02127(11) Uani 1 1 d . . . . .
Cu3 Cu 0.48722(4) 0.35145(4) 0.17887(3) 0.02129(11) Uani 1 1 d . . . . .
Cu4 Cu 0.50971(4) 0.35510(3) 0.31581(3) 0.01974(11) Uani 1 1 d . . . . .
S1 S 0.62157(9) 0.39306(7) 0.22113(6) 0.0219(2) Uani 1 1 d . . . . .
C1 C 0.7574(4) 0.2865(3) 0.1963(2) 0.0231(9) Uani 1 1 d . . . . .
N2 N 0.7680(3) 0.1957(2) 0.20985(18) 0.0223(7) Uani 1 1 d . . . . .
C3 C 0.8567(4) 0.3123(3) 0.1638(3) 0.0318(10) Uani 1 1 d . . . . .
C4 C 0.8562(5) 0.3586(4) 0.0974(3) 0.0466(13) Uani 1 1 d . . . . .
H4A H 0.791245 0.376405 0.072353 0.056 Uiso 1 1 calc R U . . .
C5 C 0.9511(7) 0.3795(5) 0.0668(4) 0.079(2) Uani 1 1 d . . . . .
H5A H 0.952459 0.409582 0.020173 0.095 Uiso 1 1 calc R U . . .
C6 C 1.0423(6) 0.3559(6) 0.1050(6) 0.099(3) Uani 1 1 d . . . . .
H6A H 1.106904 0.370312 0.084415 0.119 Uiso 1 1 calc R U . . .
C7 C 1.0423(5) 0.3122(5) 0.1721(6) 0.084(3) Uani 1 1 d . . . . .
H7A H 1.105543 0.297586 0.198185 0.101 Uiso 1 1 calc R U . . .
C8 C 0.9493(5) 0.2895(4) 0.2016(4) 0.0543(15) Uani 1 1 d . . . . .
H8A H 0.949140 0.258206 0.247838 0.065 Uiso 1 1 calc R U . . .
C9 C 0.8795(4) 0.1107(3) 0.1876(2) 0.0265(9) Uani 1 1 d . . . . .
C10 C 0.9352(4) 0.0477(3) 0.2397(3) 0.0342(11) Uani 1 1 d . . . . .
Br10 Br 0.86738(5) 0.07387(5) 0.34136(3) 0.05151(15) Uani 1 1 d . . . . .
C11 C 1.0443(5) -0.0341(4) 0.2202(4) 0.0537(15) Uani 1 1 d . . . . .
H11A H 1.082410 -0.075776 0.257216 0.064 Uiso 1 1 calc R U . . .
C12 C 1.0969(5) -0.0543(4) 0.1466(4) 0.0608(17) Uani 1 1 d . . . . .
H12A H 1.172235 -0.109475 0.132710 0.073 Uiso 1 1 calc R U . . .
C13 C 1.0406(5) 0.0050(4) 0.0935(3) 0.0560(16) Uani 1 1 d . . . . .
H13A H 1.076170 -0.010186 0.042721 0.067 Uiso 1 1 calc R U . . .
C14 C 0.9321(4) 0.0872(4) 0.1132(3) 0.0413(12) Uani 1 1 d . . . . .
H14A H 0.893521 0.127665 0.075887 0.050 Uiso 1 1 calc R U . . .
S21 S 0.55569(9) 0.21266(7) 0.38263(5) 0.0195(2) Uani 1 1 d . . . . .
C21 C 0.4222(3) 0.2022(3) 0.4094(2) 0.0183(8) Uani 1 1 d . . . . .
N22 N 0.3523(3) 0.2171(2) 0.36226(17) 0.0205(7) Uani 1 1 d . . . . .
C23 C 0.4016(3) 0.1693(3) 0.4865(2) 0.0200(8) Uani 1 1 d . . . . .
C24 C 0.4280(4) 0.2090(3) 0.5456(2) 0.0302(10) Uani 1 1 d . . . . .
H24A H 0.454543 0.261037 0.537892 0.036 Uiso 1 1 calc R U . . .
C25 C 0.4156(4) 0.1727(4) 0.6155(2) 0.0388(12) Uani 1 1 d . . . . .
H25A H 0.431842 0.201164 0.656004 0.047 Uiso 1 1 calc R U . . .
C26 C 0.3798(4) 0.0956(4) 0.6271(3) 0.0372(11) Uani 1 1 d . . . . .
H26A H 0.373171 0.070043 0.675164 0.045 Uiso 1 1 calc R U . . .
C27 C 0.3538(4) 0.0556(3) 0.5688(2) 0.0313(10) Uani 1 1 d . . . . .
H27A H 0.328785 0.002640 0.576655 0.038 Uiso 1 1 calc R U . . .
C28 C 0.3640(4) 0.0927(3) 0.4988(2) 0.0251(9) Uani 1 1 d . . . . .
H28A H 0.345080 0.065442 0.458891 0.030 Uiso 1 1 calc R U . . .
C29 C 0.2366(4) 0.2231(3) 0.3823(2) 0.0246(9) Uani 1 1 d . . . . .
C30 C 0.2038(4) 0.1589(4) 0.3463(3) 0.0379(11) Uani 1 1 d . . . . .
Br30 Br 0.31991(6) 0.04497(5) 0.28645(3) 0.05978(18) Uani 1 1 d . . . . .
C31 C 0.0873(5) 0.1741(5) 0.3568(3) 0.0546(15) Uani 1 1 d . . . . .
H31A H 0.065546 0.130148 0.331715 0.065 Uiso 1 1 calc R U . . .
C32 C 0.0031(5) 0.2531(5) 0.4038(4) 0.0603(17) Uani 1 1 d . . . . .
H32A H -0.077163 0.265003 0.409786 0.072 Uiso 1 1 calc R U . . .
C33 C 0.0346(4) 0.3139(4) 0.4415(3) 0.0493(14) Uani 1 1 d . . . . .
H33A H -0.023016 0.366295 0.475502 0.059 Uiso 1 1 calc R U . . .
C34 C 0.1501(4) 0.2995(3) 0.4303(3) 0.0353(11) Uani 1 1 d . . . . .
H34A H 0.170781 0.343287 0.456421 0.042 Uiso 1 1 calc R U . . .
S41 S 0.53981(9) 0.11752(7) 0.18185(5) 0.0227(2) Uani 1 1 d . . . . .
C41 C 0.5674(4) 0.1642(3) 0.0942(2) 0.0210(8) Uani 1 1 d . . . . .
N42 N 0.5436(3) 0.2589(2) 0.08771(17) 0.0210(7) Uani 1 1 d . . . . .
C43 C 0.6124(4) 0.0856(3) 0.0315(2) 0.0241(9) Uani 1 1 d . . . . .
C44 C 0.7060(4) -0.0072(3) 0.0368(2) 0.0316(10) Uani 1 1 d . . . . .
H44A H 0.743946 -0.019369 0.078800 0.038 Uiso 1 1 calc R U . . .
C45 C 0.7439(5) -0.0820(4) -0.0191(3) 0.0472(13) Uani 1 1 d . . . . .
H45A H 0.809481 -0.145000 -0.016092 0.057 Uiso 1 1 calc R U . . .
C46 C 0.6873(5) -0.0660(4) -0.0792(3) 0.0460(13) Uani 1 1 d . . . . .
H46A H 0.712969 -0.118311 -0.117095 0.055 Uiso 1 1 calc R U . . .
C47 C 0.5945(5) 0.0250(4) -0.0844(2) 0.0391(12) Uani 1 1 d . . . . .
H47A H 0.555907 0.035807 -0.126130 0.047 Uiso 1 1 calc R U . . .
C48 C 0.5556(4) 0.1021(3) -0.0292(2) 0.0305(10) Uani 1 1 d . . . . .
H48A H 0.490911 0.165401 -0.033046 0.037 Uiso 1 1 calc R U . . .
C49 C 0.5688(4) 0.2987(3) 0.0180(2) 0.0246(9) Uani 1 1 d . . . . .
C50 C 0.4787(4) 0.3665(3) -0.0159(2) 0.0293(10) Uani 1 1 d . . . . .
Br50 Br 0.32120(5) 0.39553(4) 0.02485(3) 0.04918(15) Uani 1 1 d . . . . .
C51 C 0.5018(5) 0.4121(4) -0.0795(2) 0.0383(12) Uani 1 1 d . . . . .
H51A H 0.438766 0.458192 -0.101879 0.046 Uiso 1 1 calc R U . . .
C52 C 0.6152(5) 0.3914(4) -0.1106(3) 0.0468(14) Uani 1 1 d . . . . .
H52A H 0.631036 0.423389 -0.154227 0.056 Uiso 1 1 calc R U . . .
C53 C 0.7068(5) 0.3236(4) -0.0782(3) 0.0466(13) Uani 1 1 d . . . . .
H53A H 0.785807 0.308621 -0.099719 0.056 Uiso 1 1 calc R U . . .
C54 C 0.6829(4) 0.2774(4) -0.0141(3) 0.0350(11) Uani 1 1 d . . . . .
H54A H 0.746075 0.230693 0.007910 0.042 Uiso 1 1 calc R U . . .
S61 S 0.29359(9) 0.41217(7) 0.22983(5) 0.0225(2) Uani 1 1 d . . . . .
C61 C 0.2669(4) 0.4830(3) 0.3134(2) 0.0215(9) Uani 1 1 d . . . . .
N62 N 0.3511(3) 0.4672(2) 0.34965(18) 0.0211(7) Uani 1 1 d . . . . .
C63 C 0.1437(4) 0.5616(3) 0.3347(2) 0.0248(9) Uani 1 1 d . . . . .
C64 C 0.0527(4) 0.5323(4) 0.3441(3) 0.0407(12) Uani 1 1 d . . . . .
H64A H 0.068962 0.462525 0.337749 0.049 Uiso 1 1 calc R U . . .
C65 C -0.0623(5) 0.6048(5) 0.3628(3) 0.0601(16) Uani 1 1 d . . . . .
H65A H -0.124609 0.584296 0.371141 0.072 Uiso 1 1 calc R U . . .
C66 C -0.0868(5) 0.7052(5) 0.3693(3) 0.0605(17) Uani 1 1 d . . . . .
H66A H -0.166061 0.754619 0.381835 0.073 Uiso 1 1 calc R U . . .
C67 C 0.0027(5) 0.7349(4) 0.3578(3) 0.0548(16) Uani 1 1 d . . . . .
H67A H -0.014689 0.805207 0.361061 0.066 Uiso 1 1 calc R U . . .
C68 C 0.1186(4) 0.6633(3) 0.3416(3) 0.0382(12) Uani 1 1 d . . . . .
H68A H 0.180616 0.684211 0.335150 0.046 Uiso 1 1 calc R U . . .
C69 C 0.3335(3) 0.5187(3) 0.4197(2) 0.0234(9) Uani 1 1 d . . . . .
C70 C 0.3697(4) 0.5946(3) 0.4259(2) 0.0295(10) Uani 1 1 d . . . . .
Br70 Br 0.43060(6) 0.64227(4) 0.33925(3) 0.05102(15) Uani 1 1 d . . . . .
C71 C 0.3641(4) 0.6363(4) 0.4946(3) 0.0375(11) Uani 1 1 d . . . . .
H71A H 0.387284 0.689861 0.497913 0.045 Uiso 1 1 calc R U . . .
C72 C 0.3248(4) 0.5995(4) 0.5576(3) 0.0389(12) Uani 1 1 d . . . . .
H72A H 0.321033 0.627734 0.604804 0.047 Uiso 1 1 calc R U . . .
C73 C 0.2910(4) 0.5223(4) 0.5534(3) 0.0389(12) Uani 1 1 d . . . . .
H73A H 0.264975 0.496383 0.597463 0.047 Uiso 1 1 calc R U . . .
C74 C 0.2948(4) 0.4823(3) 0.4844(2) 0.0311(10) Uani 1 1 d . . . . .
H74A H 0.270679 0.429242 0.481506 0.037 Uiso 1 1 calc R U . . .
C80 C 0.1106(12) 0.1938(10) 0.8307(7) 0.103(5) Uani 0.571(10) 1 d D U P A 1
H80A H 0.150145 0.130748 0.799305 0.154 Uiso 0.571(10) 1 calc R U P A 1
H80B H 0.035722 0.236948 0.815080 0.154 Uiso 0.571(10) 1 calc R U P A 1
H80C H 0.095730 0.177502 0.882605 0.154 Uiso 0.571(10) 1 calc R U P A 1
C81 C 0.1855(8) 0.2480(7) 0.8235(5) 0.076(3) Uani 0.571(10) 1 d DG U P A 1
C82 C 0.1383(7) 0.3510(7) 0.8098(6) 0.083(4) Uani 0.571(10) 1 d DG U P A 1
H82A H 0.057141 0.386484 0.807076 0.100 Uiso 0.571(10) 1 calc R U P A 1
C83 C 0.2098(10) 0.4022(5) 0.8003(7) 0.081(4) Uani 0.571(10) 1 d G U P A 1
H83A H 0.177585 0.472572 0.790968 0.097 Uiso 0.571(10) 1 calc R U P A 1
C84 C 0.3286(9) 0.3503(7) 0.8043(6) 0.061(3) Uani 0.571(10) 1 d G U P A 1
H84A H 0.377501 0.385220 0.797776 0.073 Uiso 0.571(10) 1 calc R U P A 1
C85 C 0.3758(7) 0.2472(8) 0.8179(7) 0.066(4) Uani 0.571(10) 1 d G U P A 1
H85A H 0.456976 0.211779 0.820691 0.080 Uiso 0.571(10) 1 calc R U P A 1
C86 C 0.3043(8) 0.1961(6) 0.8275(7) 0.069(4) Uani 0.571(10) 1 d DG U P A 1
H86A H 0.336533 0.125689 0.836800 0.083 Uiso 0.571(10) 1 calc R U P A 1
C80' C 0.0080(14) 0.3506(13) 0.8383(9) 0.096(6) Uiso 0.429(10) 1 d D U P A 2
H80D H -0.029035 0.381688 0.888338 0.143 Uiso 0.429(10) 1 calc R U P A 2
H80E H -0.005797 0.290143 0.831697 0.143 Uiso 0.429(10) 1 calc R U P A 2
H80F H -0.026094 0.399691 0.801514 0.143 Uiso 0.429(10) 1 calc R U P A 2
C81' C 0.1342(9) 0.3212(10) 0.8281(6) 0.079(5) Uiso 0.429(10) 1 d DG U P A 2
C82' C 0.1740(12) 0.3967(9) 0.8161(10) 0.080(5) Uiso 0.429(10) 1 d DG U P A 2
H82B H 0.119486 0.465552 0.814035 0.096 Uiso 0.429(10) 1 calc R U P A 2
C83' C 0.2937(13) 0.3713(12) 0.8072(11) 0.069(5) Uiso 0.429(10) 1 d G U P A 2
H83B H 0.320891 0.422878 0.798947 0.083 Uiso 0.429(10) 1 calc R U P A 2
C84' C 0.3735(9) 0.2706(14) 0.8102(10) 0.058(5) Uiso 0.429(10) 1 d G U P A 2
H84B H 0.455246 0.253226 0.804100 0.070 Uiso 0.429(10) 1 calc R U P A 2
C85' C 0.3336(12) 0.1951(10) 0.8222(11) 0.080(6) Uiso 0.429(10) 1 d G U P A 2
H85B H 0.388195 0.126246 0.824340 0.096 Uiso 0.429(10) 1 calc R U P A 2
C86' C 0.2140(13) 0.2205(9) 0.8312(9) 0.078(6) Uiso 0.429(10) 1 d DG U P A 2
H86B H 0.186790 0.168918 0.839427 0.093 Uiso 0.429(10) 1 calc R U P A 2
C90 C 0.241(3) 0.905(2) 0.4489(13) 0.042(6) Uiso 0.25(2) 1 d D U P B -1
H90A H 0.261947 0.950393 0.415503 0.062 Uiso 0.25(2) 1 calc R U P B -1
H90B H 0.263736 0.839755 0.422240 0.062 Uiso 0.25(2) 1 calc R U P B -1
H90C H 0.281229 0.893627 0.491516 0.062 Uiso 0.25(2) 1 calc R U P B -1
C91 C 0.114(3) 0.9512(19) 0.4748(13) 0.045(7) Uiso 0.25(2) 1 d DG U P B -1
C92 C 0.058(3) 1.0519(18) 0.5022(13) 0.039(7) Uiso 0.25(2) 1 d DG U P B -1
H92A H 0.101725 1.090524 0.503852 0.047 Uiso 0.25(2) 1 calc R U P B -1
C93 C -0.063(3) 1.096(2) 0.5272(16) 0.043(7) Uiso 0.25(2) 1 d G U P B -1
H93A H -0.101631 1.165013 0.545911 0.052 Uiso 0.25(2) 1 calc R U P B -1
C94 C -0.127(3) 1.040(3) 0.525(2) 0.080(11) Uiso 0.25(2) 1 d G U P B -1
H94A H -0.209737 1.069930 0.541800 0.096 Uiso 0.25(2) 1 calc R U P B -1
C95 C -0.071(3) 0.939(3) 0.497(2) 0.079(12) Uiso 0.25(2) 1 d G U P B -1
H95A H -0.114489 0.900358 0.495627 0.095 Uiso 0.25(2) 1 calc R U P B -1
C96 C 0.050(3) 0.895(2) 0.4723(19) 0.078(13) Uiso 0.25(2) 1 d DG U P B -1
H96A H 0.088867 0.825867 0.453567 0.094 Uiso 0.25(2) 1 calc R U P B -1
C90' C 0.200(3) 0.929(2) 0.4593(13) 0.053(7) Uiso 0.25(2) 1 d D U P B -2
H90D H 0.223093 0.984957 0.446669 0.080 Uiso 0.25(2) 1 calc R U P B -2
H90E H 0.222231 0.883454 0.415383 0.080 Uiso 0.25(2) 1 calc R U P B -2
H90F H 0.240797 0.891442 0.498960 0.080 Uiso 0.25(2) 1 calc R U P B -2
C91' C 0.074(3) 0.9710(15) 0.4844(10) 0.033(5) Uiso 0.25(2) 1 d DG U P B -2
C92' C 0.011(3) 1.0704(15) 0.5139(10) 0.027(5) Uiso 0.25(2) 1 d DG U P B -2
H92B H 0.050449 1.112219 0.517669 0.032 Uiso 0.25(2) 1 calc R U P B -2
C93' C -0.110(3) 1.1088(14) 0.5380(11) 0.058(6) Uiso 0.25(2) 1 d G U P B -2
H93B H -0.152891 1.176803 0.558119 0.070 Uiso 0.25(2) 1 calc R U P B -2
C94' C -0.168(3) 1.0477(16) 0.5325(13) 0.078(9) Uiso 0.25(2) 1 d G U P B -2
H94B H -0.250431 1.073919 0.548899 0.094 Uiso 0.25(2) 1 calc R U P B -2
C95' C -0.105(3) 0.9482(16) 0.5030(15) 0.068(8) Uiso 0.25(2) 1 d G U P B -2
H95B H -0.144631 0.906449 0.499228 0.082 Uiso 0.25(2) 1 calc R U P B -2
C96' C 0.016(3) 0.9099(14) 0.4789(13) 0.051(8) Uiso 0.25(2) 1 d DG U P B -2
H96B H 0.058710 0.841864 0.458777 0.061 Uiso 0.25(2) 1 calc R U P B -2

loop_
_atom_site_aniso_label
_atom_site_aniso_U_11
_atom_site_aniso_U_22
_atom_site_aniso_U_33
_atom_site_aniso_U_23
_atom_site_aniso_U_13
_atom_site_aniso_U_12
Cu1 0.0210(3) 0.0204(2) 0.0198(2) 0.00093(19) 0.0001(2) -0.0084(2)
Cu2 0.0242(3) 0.0240(3) 0.0166(2) -0.00012(19) -0.0013(2) -0.0120(2)
Cu3 0.0240(3) 0.0203(2) 0.0180(2) -0.00004(19) -0.0013(2) -0.0089(2)
Cu4 0.0185(2) 0.0197(2) 0.0199(2) -0.00045(19) -0.0012(2) -0.0078(2)
S1 0.0202(5) 0.0203(5) 0.0244(5) 0.0024(4) -0.0009(4) -0.0091(4)
C1 0.021(2) 0.027(2) 0.023(2) -0.0005(17) -0.0018(18) -0.0113(18)
N2 0.0181(17) 0.0226(18) 0.0234(18) -0.0015(14) 0.0002(15) -0.0072(14)
C3 0.019(2) 0.026(2) 0.048(3) -0.002(2) 0.003(2) -0.0107(19)
C4 0.044(3) 0.048(3) 0.050(3) 0.001(3) 0.013(3) -0.029(3)
C5 0.070(5) 0.069(5) 0.096(5) 0.005(4) 0.031(4) -0.044(4)
C6 0.042(4) 0.062(5) 0.184(10) -0.004(5) 0.036(5) -0.033(4)
C7 0.029(3) 0.049(4) 0.180(9) -0.005(5) -0.021(4) -0.019(3)
C8 0.035(3) 0.041(3) 0.094(5) 0.006(3) -0.020(3) -0.019(3)
C9 0.018(2) 0.024(2) 0.034(2) -0.0038(18) -0.0016(19) -0.0074(18)
C10 0.023(2) 0.032(2) 0.046(3) 0.000(2) -0.003(2) -0.011(2)
Br10 0.0338(3) 0.0751(4) 0.0438(3) 0.0223(3) -0.0121(2) -0.0206(3)
C11 0.030(3) 0.044(3) 0.080(4) 0.016(3) -0.015(3) -0.008(2)
C12 0.029(3) 0.047(3) 0.086(5) -0.016(3) 0.003(3) -0.001(3)
C13 0.034(3) 0.064(4) 0.059(4) -0.028(3) 0.009(3) -0.015(3)
C14 0.031(3) 0.043(3) 0.040(3) -0.011(2) -0.002(2) -0.007(2)
S21 0.0187(5) 0.0236(5) 0.0179(5) 0.0024(4) -0.0023(4) -0.0110(4)
C21 0.018(2) 0.0154(19) 0.0189(19) -0.0012(15) 0.0005(17) -0.0064(16)
N22 0.0200(18) 0.0226(17) 0.0186(17) 0.0017(14) -0.0009(15) -0.0096(14)
C23 0.018(2) 0.020(2) 0.019(2) 0.0027(16) -0.0007(17) -0.0055(16)
C24 0.034(3) 0.039(3) 0.022(2) 0.0054(19) -0.003(2) -0.020(2)
C25 0.044(3) 0.057(3) 0.022(2) 0.007(2) -0.008(2) -0.027(3)
C26 0.027(2) 0.047(3) 0.028(2) 0.018(2) 0.002(2) -0.009(2)
C27 0.022(2) 0.025(2) 0.039(3) 0.010(2) 0.004(2) -0.0053(18)
C28 0.020(2) 0.024(2) 0.027(2) 0.0033(17) -0.0014(18) -0.0065(17)
C29 0.020(2) 0.033(2) 0.023(2) 0.0090(18) -0.0061(18) -0.0136(19)
C30 0.034(3) 0.055(3) 0.031(3) 0.002(2) -0.007(2) -0.025(2)
Br30 0.0640(4) 0.0837(4) 0.0468(3) -0.0298(3) 0.0151(3) -0.0532(4)
C31 0.041(3) 0.085(4) 0.056(4) 0.004(3) -0.014(3) -0.043(3)
C32 0.025(3) 0.079(4) 0.082(5) 0.016(4) -0.015(3) -0.025(3)
C33 0.025(3) 0.049(3) 0.062(4) 0.010(3) 0.003(3) -0.009(2)
C34 0.027(2) 0.034(3) 0.045(3) 0.007(2) -0.004(2) -0.014(2)
S41 0.0312(6) 0.0207(5) 0.0165(5) -0.0003(4) -0.0003(4) -0.0128(4)
C41 0.021(2) 0.026(2) 0.0154(19) -0.0005(16) -0.0015(17) -0.0100(17)
N42 0.0250(19) 0.0214(18) 0.0163(16) 0.0015(13) -0.0039(15) -0.0094(15)
C43 0.031(2) 0.025(2) 0.0162(19) -0.0025(17) 0.0027(18) -0.0143(19)
C44 0.036(3) 0.029(2) 0.024(2) -0.0019(19) -0.001(2) -0.010(2)
C45 0.051(3) 0.031(3) 0.043(3) -0.009(2) 0.003(3) -0.006(2)
C46 0.065(4) 0.041(3) 0.028(3) -0.017(2) 0.006(3) -0.023(3)
C47 0.058(3) 0.040(3) 0.023(2) -0.005(2) -0.008(2) -0.024(3)
C48 0.039(3) 0.029(2) 0.024(2) -0.0027(18) -0.003(2) -0.016(2)
C49 0.037(3) 0.023(2) 0.017(2) -0.0007(16) -0.0023(19) -0.0168(19)
C50 0.036(3) 0.025(2) 0.025(2) -0.0015(18) -0.003(2) -0.012(2)
Br50 0.0322(3) 0.0647(4) 0.0421(3) 0.0110(3) -0.0098(2) -0.0118(3)
C51 0.054(3) 0.034(3) 0.027(2) 0.009(2) -0.010(2) -0.019(2)
C52 0.074(4) 0.039(3) 0.034(3) 0.013(2) -0.004(3) -0.033(3)
C53 0.050(3) 0.056(3) 0.038(3) 0.003(3) 0.012(3) -0.034(3)
C54 0.033(3) 0.038(3) 0.034(3) 0.004(2) -0.003(2) -0.018(2)
S61 0.0214(5) 0.0236(5) 0.0209(5) -0.0017(4) -0.0047(4) -0.0075(4)
C61 0.024(2) 0.019(2) 0.021(2) -0.0007(16) -0.0014(18) -0.0087(17)
N62 0.0187(18) 0.0173(17) 0.0249(18) -0.0048(14) -0.0007(15) -0.0062(14)
C63 0.021(2) 0.026(2) 0.019(2) -0.0013(17) -0.0036(18) -0.0021(18)
C64 0.030(3) 0.038(3) 0.047(3) 0.004(2) -0.006(2) -0.007(2)
C65 0.023(3) 0.074(4) 0.066(4) -0.002(3) -0.001(3) -0.006(3)
C66 0.028(3) 0.058(4) 0.061(4) -0.013(3) -0.002(3) 0.013(3)
C67 0.059(4) 0.030(3) 0.053(3) -0.011(2) -0.018(3) 0.007(3)
C68 0.037(3) 0.025(2) 0.044(3) -0.007(2) -0.011(2) -0.004(2)
C69 0.017(2) 0.023(2) 0.025(2) -0.0059(17) -0.0037(18) -0.0027(17)
C70 0.025(2) 0.034(2) 0.031(2) -0.0069(19) -0.001(2) -0.014(2)
Br70 0.0697(4) 0.0553(3) 0.0431(3) -0.0040(2) 0.0052(3) -0.0460(3)
C71 0.033(3) 0.043(3) 0.042(3) -0.016(2) -0.005(2) -0.021(2)
C72 0.031(3) 0.057(3) 0.029(2) -0.018(2) -0.003(2) -0.018(2)
C73 0.039(3) 0.053(3) 0.027(2) -0.002(2) -0.005(2) -0.022(2)
C74 0.033(3) 0.034(2) 0.029(2) 0.0009(19) -0.008(2) -0.016(2)
C80 0.127(11) 0.133(10) 0.101(9) 0.053(8) -0.063(8) -0.092(9)
C81 0.089(8) 0.089(9) 0.063(7) 0.030(6) -0.028(6) -0.047(8)
C82 0.087(8) 0.067(7) 0.098(9) 0.019(7) -0.022(7) -0.034(6)
C83 0.103(10) 0.054(6) 0.080(8) -0.019(6) -0.006(8) -0.031(7)
C84 0.083(9) 0.051(7) 0.054(7) -0.017(5) -0.001(7) -0.036(8)
C85 0.099(9) 0.081(9) 0.034(6) 0.027(6) -0.020(6) -0.051(7)
C86 0.091(10) 0.059(7) 0.066(7) 0.038(5) -0.012(7) -0.043(6)

loop_
_atom_type_symbol
_atom_type_description
_atom_type_scat_dispersion_real
_atom_type_scat_dispersion_imag
_atom_type_scat_source
C C 0.0033 0.0016 'International Tables Vol C Tables 4.2.6.8 and 6.1.1.4'
H H 0.0000 0.0000 'International Tables Vol C Tables 4.2.6.8 and 6.1.1.4'
Br Br -0.2901 2.4595 'International Tables Vol C Tables 4.2.6.8 and 6.1.1.4'
Cu Cu 0.3201 1.2651 'International Tables Vol C Tables 4.2.6.8 and 6.1.1.4'
N N 0.0061 0.0033 'International Tables Vol C Tables 4.2.6.8 and 6.1.1.4'
S S 0.1246 0.1234 'International Tables Vol C Tables 4.2.6.8 and 6.1.1.4'

loop_
_geom_angle_atom_site_label_1
_geom_angle_atom_site_label_2
_geom_angle_atom_site_label_3
_geom_angle
_geom_angle_site_symmetry_1
_geom_angle_site_symmetry_3
_geom_angle_publ_flag
N2 Cu1 S41 116.68(10) . . ?
N2 Cu1 S21 120.06(10) . . ?
S41 Cu1 S21 123.26(4) . . ?
N2 Cu1 Cu4 96.15(9) . . ?
S41 Cu1 Cu4 118.33(3) . . ?
S21 Cu1 Cu4 56.17(3) . . ?
N2 Cu1 Cu2 141.34(9) . . ?
S41 Cu1 Cu2 54.62(3) . . ?
S21 Cu1 Cu2 80.35(3) . . ?
Cu4 Cu1 Cu2 66.902(19) . . ?
N2 Cu1 Cu3 87.22(9) . . ?
S41 Cu1 Cu3 74.25(3) . . ?
S21 Cu1 Cu3 108.18(3) . . ?
Cu4 Cu1 Cu3 55.855(17) . . ?
Cu2 Cu1 Cu3 54.286(17) . . ?
N22 Cu2 S41 118.00(10) . . ?
N22 Cu2 S61 113.50(10) . . ?
S41 Cu2 S61 128.43(4) . . ?
N22 Cu2 Cu3 143.88(9) . . ?
S41 Cu2 Cu3 82.76(3) . . ?
S61 Cu2 Cu3 55.89(3) . . ?
N22 Cu2 Cu1 97.55(9) . . ?
S41 Cu2 Cu1 55.23(3) . . ?
S61 Cu2 Cu1 120.84(3) . . ?
Cu3 Cu2 Cu1 69.12(2) . . ?
N22 Cu2 Cu4 87.51(9) . . ?
S41 Cu2 Cu4 107.90(3) . . ?
S61 Cu2 Cu4 76.32(3) . . ?
Cu3 Cu2 Cu4 56.998(17) . . ?
Cu1 Cu2 Cu4 55.300(17) . . ?
N42 Cu3 S61 117.56(10) . . ?
N42 Cu3 S1 117.32(10) . . ?
S61 Cu3 S1 125.07(4) . . ?
N42 Cu3 Cu2 95.59(10) . . ?
S61 Cu3 Cu2 56.70(3) . . ?
S1 Cu3 Cu2 119.34(3) . . ?
N42 Cu3 Cu4 142.04(9) . . ?
S61 Cu3 Cu4 82.25(3) . . ?
S1 Cu3 Cu4 55.15(3) . . ?
Cu2 Cu3 Cu4 67.345(19) . . ?
N42 Cu3 Cu1 87.64(9) . . ?
S61 Cu3 Cu1 109.91(3) . . ?
S1 Cu3 Cu1 74.42(3) . . ?
Cu2 Cu3 Cu1 56.597(18) . . ?
Cu4 Cu3 Cu1 54.488(17) . . ?
N62 Cu4 S1 114.52(10) . . ?
N62 Cu4 S21 115.47(10) . . ?
S1 Cu4 S21 129.87(4) . . ?
N62 Cu4 Cu1 146.10(9) . . ?
S1 Cu4 Cu1 83.10(3) . . ?
S21 Cu4 Cu1 56.73(3) . . ?
N62 Cu4 Cu3 95.51(9) . . ?
S1 Cu4 Cu3 56.08(3) . . ?
S21 Cu4 Cu3 121.42(3) . . ?
Cu1 Cu4 Cu3 69.657(19) . . ?
N62 Cu4 Cu2 88.50(9) . . ?
S1 Cu4 Cu2 109.12(3) . . ?
S21 Cu4 Cu2 75.80(3) . . ?
Cu1 Cu4 Cu2 57.798(18) . . ?
Cu3 Cu4 Cu2 55.657(17) . . ?
C1 S1 Cu4 109.34(14) . . ?
C1 S1 Cu3 105.18(13) . . ?
Cu4 S1 Cu3 68.77(3) . . ?
N2 C1 C3 124.7(4) . . ?
N2 C1 S1 121.1(3) . . ?
C3 C1 S1 114.2(3) . . ?
C1 N2 C9 119.5(4) . . ?
C1 N2 Cu1 119.0(3) . . ?
C9 N2 Cu1 121.5(3) . . ?
C4 C3 C8 120.1(5) . . ?
C4 C3 C1 120.7(4) . . ?
C8 C3 C1 119.2(4) . . ?
C3 C4 C5 120.0(6) . . ?
C6 C5 C4 119.1(7) . . ?
C7 C6 C5 121.4(6) . . ?
C6 C7 C8 119.5(7) . . ?
C3 C8 C7 119.9(6) . . ?
C10 C9 C14 118.2(4) . . ?
C10 C9 N2 120.1(4) . . ?
C14 C9 N2 121.6(4) . . ?
C9 C10 C11 121.6(5) . . ?
C9 C10 Br10 120.4(3) . . ?
C11 C10 Br10 118.0(4) . . ?
C12 C11 C10 119.4(5) . . ?
C13 C12 C11 119.9(5) . . ?
C12 C13 C14 120.6(5) . . ?
C13 C14 C9 120.3(5) . . ?
C21 S21 Cu4 105.06(13) . . ?
C21 S21 Cu1 111.59(13) . . ?
Cu4 S21 Cu1 67.11(3) . . ?
N22 C21 C23 124.1(4) . . ?
N22 C21 S21 120.1(3) . . ?
C23 C21 S21 115.6(3) . . ?
C21 N22 C29 123.2(3) . . ?
C21 N22 Cu2 119.5(3) . . ?
C29 N22 Cu2 117.0(2) . . ?
C28 C23 C24 119.1(4) . . ?
C28 C23 C21 119.9(3) . . ?
C24 C23 C21 120.8(4) . . ?
C25 C24 C23 119.9(4) . . ?
C26 C25 C24 120.7(4) . . ?
C25 C26 C27 119.7(4) . . ?
C26 C27 C28 120.0(4) . . ?
C27 C28 C23 120.5(4) . . ?
C34 C29 C30 117.7(4) . . ?
C34 C29 N22 121.7(4) . . ?
C30 C29 N22 120.1(4) . . ?
C31 C30 C29 120.6(5) . . ?
C31 C30 Br30 119.3(4) . . ?
C29 C30 Br30 120.0(3) . . ?
C32 C31 C30 119.8(5) . . ?
C33 C32 C31 120.2(5) . . ?
C32 C33 C34 120.0(5) . . ?
C33 C34 C29 121.7(5) . . ?
C41 S41 Cu2 109.04(14) . . ?
C41 S41 Cu1 105.03(13) . . ?
Cu2 S41 Cu1 70.15(3) . . ?
N42 C41 C43 125.5(3) . . ?
N42 C41 S41 120.6(3) . . ?
C43 C41 S41 113.8(3) . . ?
C41 N42 C49 122.1(3) . . ?
C41 N42 Cu3 119.4(3) . . ?
C49 N42 Cu3 118.2(2) . . ?
C44 C43 C48 119.8(4) . . ?
C44 C43 C41 119.6(4) . . ?
C48 C43 C41 120.4(4) . . ?
C45 C44 C43 119.9(4) . . ?
C46 C45 C44 120.4(5) . . ?
C47 C46 C45 120.0(4) . . ?
C46 C47 C48 120.6(4) . . ?
C43 C48 C47 119.3(4) . . ?
C54 C49 C50 118.1(4) . . ?
C54 C49 N42 120.9(4) . . ?
C50 C49 N42 120.8(4) . . ?
C51 C50 C49 121.2(4) . . ?
C51 C50 Br50 119.2(4) . . ?
C49 C50 Br50 119.6(3) . . ?
C52 C51 C50 120.3(5) . . ?
C51 C52 C53 119.7(4) . . ?
C52 C53 C54 119.8(5) . . ?
C49 C54 C53 120.8(5) . . ?
C61 S61 Cu3 109.47(14) . . ?
C61 S61 Cu2 103.88(13) . . ?
Cu3 S61 Cu2 67.41(3) . . ?
N62 C61 C63 125.0(3) . . ?
N62 C61 S61 120.6(3) . . ?
C63 C61 S61 114.3(3) . . ?
C61 N62 C69 123.1(3) . . ?
C61 N62 Cu4 120.0(3) . . ?
C69 N62 Cu4 116.5(2) . . ?
C68 C63 C64 119.5(4) . . ?
C68 C63 C61 121.2(4) . . ?
C64 C63 C61 119.2(4) . . ?
C63 C64 C65 119.8(5) . . ?
C66 C65 C64 120.6(6) . . ?
C65 C66 C67 119.8(5) . . ?
C66 C67 C68 120.5(5) . . ?
C63 C68 C67 119.7(5) . . ?
C70 C69 C74 118.1(4) . . ?
C70 C69 N62 121.7(4) . . ?
C74 C69 N62 119.6(4) . . ?
C69 C70 C71 121.3(4) . . ?
C69 C70 Br70 119.7(3) . . ?
C71 C70 Br70 119.0(3) . . ?
C72 C71 C70 119.4(4) . . ?
C71 C72 C73 120.7(4) . . ?
C72 C73 C74 119.5(5) . . ?
C69 C74 C73 120.9(4) . . ?
C82 C81 C86 120.0 . . ?
C82 C81 C80 119.7(6) . . ?
C86 C81 C80 120.3(6) . . ?
C83 C82 C81 120.0 . . ?
C82 C83 C84 120.0 . . ?
C83 C84 C85 120.0 . . ?
C84 C85 C86 120.0 . . ?
C85 C86 C81 120.0 . . ?
C82' C81' C86' 120.0 . . ?
C82' C81' C80' 118.6(7) . . ?
C86' C81' C80' 121.4(7) . . ?
C81' C82' C83' 120.0 . . ?
C84' C83' C82' 120.0 . . ?
C83' C84' C85' 120.0 . . ?
C86' C85' C84' 120.0 . . ?
C85' C86' C81' 120.0 . . ?
C92 C91 C96 120.0 . . ?
C92 C91 C90 119.9(7) . . ?
C96 C91 C90 120.1(7) . . ?
C91 C92 C93 120.0 . . ?
C92 C93 C94 120.0 . . ?
C95 C94 C93 120.0 . . ?
C94 C95 C96 120.0 . . ?
C95 C96 C91 120.0 . . ?
C92' C91' C96' 120.0 . . ?
C92' C91' C90' 120.8(8) . . ?
C96' C91' C90' 119.2(8) . . ?
C93' C92' C91' 120.0 . . ?
C92' C93' C94' 120.0 . . ?
C95' C94' C93' 120.0 . . ?
C94' C95' C96' 120.0 . . ?
C95' C96' C91' 120.0 . . ?

loop_
_geom_bond_atom_site_label_1
_geom_bond_atom_site_label_2
_geom_bond_distance
_geom_bond_site_symmetry_2
_geom_bond_publ_flag
Cu1 N2 2.017(3) . ?
Cu1 S41 2.2750(11) . ?
Cu1 S21 2.2970(11) . ?
Cu1 Cu4 2.5310(7) . ?
Cu1 Cu2 2.6049(7) . ?
Cu1 Cu3 2.9154(7) . ?
Cu2 N22 2.002(3) . ?
Cu2 S41 2.2579(11) . ?
Cu2 S61 2.2937(11) . ?
Cu2 Cu3 2.5336(7) . ?
Cu2 Cu4 2.8317(7) . ?
Cu3 N42 1.998(3) . ?
Cu3 S61 2.2721(12) . ?
Cu3 S1 2.2908(11) . ?
Cu3 Cu4 2.5734(6) . ?
Cu4 N62 1.989(3) . ?
Cu4 S1 2.2657(11) . ?
Cu4 S21 2.2822(10) . ?
S1 C1 1.759(4) . ?
C1 N2 1.291(5) . ?
C1 C3 1.496(6) . ?
N2 C9 1.432(5) . ?
C3 C4 1.373(7) . ?
C3 C8 1.384(7) . ?
C4 C5 1.395(8) . ?
C5 C6 1.372(11) . ?
C6 C7 1.368(11) . ?
C7 C8 1.384(8) . ?
C9 C10 1.372(6) . ?
C9 C14 1.392(6) . ?
C10 C11 1.388(7) . ?
C10 Br10 1.889(5) . ?
C11 C12 1.378(8) . ?
C12 C13 1.366(8) . ?
C13 C14 1.386(7) . ?
S21 C21 1.760(4) . ?
C21 N22 1.292(5) . ?
C21 C23 1.497(5) . ?
N22 C29 1.426(5) . ?
C23 C28 1.388(5) . ?
C23 C24 1.390(5) . ?
C24 C25 1.383(6) . ?
C25 C26 1.378(7) . ?
C26 C27 1.378(7) . ?
C27 C28 1.385(6) . ?
C29 C34 1.380(6) . ?
C29 C30 1.390(6) . ?
C30 C31 1.385(7) . ?
C30 Br30 1.896(5) . ?
C31 C32 1.379(8) . ?
C32 C33 1.357(8) . ?
C33 C34 1.376(7) . ?
S41 C41 1.765(4) . ?
C41 N42 1.285(5) . ?
C41 C43 1.495(5) . ?
N42 C49 1.431(5) . ?
C43 C44 1.384(6) . ?
C43 C48 1.388(6) . ?
C44 C45 1.380(6) . ?
C45 C46 1.377(7) . ?
C46 C47 1.364(7) . ?
C47 C48 1.393(6) . ?
C49 C54 1.377(6) . ?
C49 C50 1.387(6) . ?
C50 C51 1.376(6) . ?
C50 Br50 1.887(5) . ?
C51 C52 1.367(7) . ?
C52 C53 1.382(7) . ?
C53 C54 1.391(6) . ?
S61 C61 1.765(4) . ?
C61 N62 1.292(5) . ?
C61 C63 1.489(5) . ?
N62 C69 1.436(5) . ?
C63 C68 1.377(6) . ?
C63 C64 1.382(6) . ?
C64 C65 1.383(7) . ?
C65 C66 1.360(8) . ?
C66 C67 1.367(8) . ?
C67 C68 1.385(7) . ?
C69 C70 1.379(6) . ?
C69 C74 1.385(6) . ?
C70 C71 1.386(6) . ?
C70 Br70 1.894(5) . ?
C71 C72 1.366(7) . ?
C72 C73 1.371(7) . ?
C73 C74 1.387(6) . ?
C80 C81 1.464(12) . ?
C81 C82 1.3900 . ?
C81 C86 1.3900 . ?
C82 C83 1.3900 . ?
C83 C84 1.3900 . ?
C84 C85 1.3900 . ?
C85 C86 1.3900 . ?
C80' C81' 1.459(13) . ?
C81' C82' 1.3900 . ?
C81' C86' 1.3900 . ?
C82' C83' 1.3900 . ?
C83' C84' 1.3900 . ?
C84' C85' 1.3900 . ?
C85' C86' 1.3900 . ?
C90 C91 1.451(9) . ?
C91 C92 1.3900 . ?
C91 C96 1.3900 . ?
C92 C93 1.3900 . ?
C93 C94 1.3900 . ?
C94 C95 1.3900 . ?
C95 C96 1.3900 . ?
C90' C91' 1.455(9) . ?
C91' C92' 1.3900 . ?
C91' C96' 1.3900 . ?
C92' C93' 1.3900 . ?
C93' C94' 1.3900 . ?
C94' C95' 1.3900 . ?
C95' C96' 1.3900 . ?
